data_4060358
loop_
_publ_author_name
'Xia, Wujiong'
'Scheffer, John R.'
'Botoshansky, Mark'
'Kaftory, Menahem'

_publ_section_title
;
 Photochemistry of 1-Isopropylcycloalkyl Aryl Ketones:
 Ring Size Effects, Medium Effects, and Asymmetric Induction
;
_journal_coden_ASTM ORLEF7
_journal_issue 7
_journal_name_full 'Organic Letters'
_journal_page_first 1315
_journal_page_last 1318
_journal_paper_doi 10.1021/ol050104k
_journal_volume 7
_journal_year 2005
_chemical_absolute_configuration syn
_chemical_formula_moiety 'C17 H21 O3, C8 H12 N'
_chemical_formula_sum 'C25 H33 N O3'
_chemical_formula_weight 395.52
_chemical_name_common Canada-12
_space_group_IT_number 5
_symmetry_cell_setting monoclinic
_symmetry_space_group_name_Hall 'C 2y'
_symmetry_space_group_name_H-M 'C 1 2 1'
_cell_angle_alpha 90.00
_cell_angle_beta 92.22(1)
_cell_angle_gamma 90.00
_cell_formula_units_Z 8
_cell_length_a 48.05(1)
_cell_length_b 6.381(1)
_cell_length_c 14.630(3)
_cell_measurement_temperature 293(2)
_cell_volume 4482.3(15)
_diffrn_ambient_temperature 293(2)
_exptl_crystal_density_diffrn 1.172
_cod_depositor_comments
;
The following automatic conversions were performed:
'_symmetry_cell_setting' value 'Monoclinic' changed to 'monoclinic'
according to '/home/saulius/struct/CIF-dictionaries/cif_core.dic'
dictionary named 'cif_core.dic' version 2.4.1 from 2010-06-29.

Automatic conversion script
Id: cif_fix_enum 1527 2010-12-29 10:47:43Z saulius 

 Updated bibliographic information.

 Antanas Vaitkus,
 2019-10-10
;
_cod_original_sg_symbol_H-M 'C 2'
_cod_database_code 4060358

loop_
_symmetry_equiv_pos_as_xyz
'x, y, z'
'-x, y, -z'
'x+1/2, y+1/2, z'
'-x+1/2, y+1/2, -z'

loop_
_atom_site_label
_atom_site_type_symbol
_atom_site_fract_x
_atom_site_fract_y
_atom_site_fract_z
_atom_site_U_iso_or_equiv
_atom_site_adp_type
_atom_site_occupancy
_atom_site_symmetry_multiplicity
_atom_site_calc_flag
_atom_site_refinement_flags
_atom_site_disorder_assembly
_atom_site_disorder_group
C1A C 0.06074(19) 0.4628(16) 0.3173(8) 0.057(3) Uani 1 1 d . . .
C2A C 0.0705(2) 0.6149(17) 0.2405(8) 0.066(4) Uani 1 1 d . . .
H2A1 H 0.0551 0.7047 0.2210 0.080 Uiso 1 1 calc R . .
H2A2 H 0.0854 0.7035 0.2653 0.080 Uiso 1 1 calc R . .
C3A C 0.0806(2) 0.5003(17) 0.1601(8) 0.065(3) Uani 1 1 d . . .
H3A1 H 0.0971 0.4204 0.1787 0.078 Uiso 1 1 calc R . .
H3A2 H 0.0860 0.6010 0.1144 0.078 Uiso 1 1 calc R . .
C4A C 0.0582(3) 0.3468(19) 0.1156(10) 0.091(5) Uani 1 1 d . . .
H4A1 H 0.0425 0.4263 0.0907 0.109 Uiso 1 1 calc R . .
H4A2 H 0.0663 0.2693 0.0661 0.109 Uiso 1 1 calc R . .
C5A C 0.0486(3) 0.1971(19) 0.1872(10) 0.090(4) Uani 1 1 d . . .
H5A1 H 0.0332 0.1144 0.1621 0.108 Uiso 1 1 calc R . .
H5A2 H 0.0637 0.1021 0.2044 0.108 Uiso 1 1 calc R . .
C6A C 0.0397(2) 0.3101(16) 0.2693(8) 0.069(4) Uani 1 1 d . . .
H6A1 H 0.0344 0.2065 0.3139 0.082 Uiso 1 1 calc R . .
H6A2 H 0.0231 0.3893 0.2521 0.082 Uiso 1 1 calc R . .
C7A C 0.0484(2) 0.5900(16) 0.3952(8) 0.066(4) Uani 1 1 d . . .
H7A H 0.0627 0.6909 0.4157 0.079 Uiso 1 1 calc R . .
C8A C 0.0422(2) 0.4464(17) 0.4811(9) 0.105(5) Uani 1 1 d . . .
H8A1 H 0.0341 0.5303 0.5277 0.157 Uiso 1 1 calc R . .
H8A2 H 0.0592 0.3852 0.5046 0.157 Uiso 1 1 calc R . .
H8A3 H 0.0294 0.3373 0.4626 0.157 Uiso 1 1 calc R . .
C9A C 0.0218(2) 0.7149(18) 0.3747(10) 0.102(5) Uani 1 1 d . . .
H9A1 H 0.0201 0.8231 0.4197 0.153 Uiso 1 1 calc R . .
H9A2 H 0.0060 0.6232 0.3763 0.153 Uiso 1 1 calc R . .
H9A3 H 0.0226 0.7771 0.3151 0.153 Uiso 1 1 calc R . .
C10A C 0.08594(19) 0.3380(18) 0.3492(8) 0.056(3) Uani 1 1 d . . .
C11A C 0.1159(2) 0.4274(17) 0.3648(7) 0.053(3) Uani 1 1 d . . .
C12A C 0.1209(2) 0.6322(18) 0.3950(8) 0.063(3) Uani 1 1 d . . .
H12A H 0.1058 0.7205 0.4034 0.075 Uiso 1 1 calc R . .
C13A C 0.1478(2) 0.7086(19) 0.4128(9) 0.075(4) Uani 1 1 d . . .
H13A H 0.1509 0.8482 0.4282 0.091 Uiso 1 1 calc R . .
C14A C 0.1699(2) 0.5643(18) 0.4066(8) 0.060(3) Uani 1 1 d . . .
C15A C 0.1644(2) 0.3576(18) 0.3793(8) 0.059(3) Uani 1 1 d . . .
H15A H 0.1793 0.2651 0.3753 0.071 Uiso 1 1 calc R . .
C16A C 0.1383(2) 0.2868(18) 0.3583(8) 0.060(3) Uani 1 1 d . . .
H16A H 0.1352 0.1487 0.3402 0.072 Uiso 1 1 calc R . .
C17A C 0.1987(2) 0.6385(16) 0.4324(9) 0.077(4) Uani 1 1 d . . .
C18A C 0.1861(2) 0.076(2) 0.1376(7) 0.061(4) Uani 1 1 d . . .
C19A C 0.1785(3) -0.105(2) 0.1767(10) 0.101(5) Uani 1 1 d . . .
H19A H 0.1914 -0.1970 0.2030 0.121 Uiso 1 1 calc R . .
C20A C 0.1495(3) -0.146(2) 0.1753(12) 0.117(6) Uani 1 1 d . . .
H20A H 0.1428 -0.2556 0.2102 0.141 Uiso 1 1 calc R . .
C21A C 0.1309(3) -0.025(3) 0.1227(11) 0.118(6) Uani 1 1 d . . .
H21A H 0.1130 -0.0767 0.1104 0.142 Uiso 1 1 calc R . .
C22A C 0.1372(3) 0.148(2) 0.0914(11) 0.098(5) Uani 1 1 d . . .
H22A H 0.1237 0.2374 0.0662 0.117 Uiso 1 1 calc R . .
C23A C 0.1669(2) 0.2076(17) 0.0955(9) 0.076(4) Uani 1 1 d . . .
H23A H 0.1726 0.3331 0.0699 0.092 Uiso 1 1 calc R . .
C24A C 0.2178(2) 0.1410(19) 0.1392(8) 0.072(4) Uani 1 1 d D . .
H24A H 0.2292 0.0310 0.1687 0.087 Uiso 1 1 calc R . .
C25A C 0.22374(17) 0.3551(15) 0.1872(7) 0.129(4) Uani 1 1 d D . .
H25A H 0.2429 0.3930 0.1803 0.193 Uiso 1 1 calc R . .
H25B H 0.2201 0.3435 0.2510 0.193 Uiso 1 1 calc R . .
H25C H 0.2119 0.4609 0.1597 0.193 Uiso 1 1 calc R . .
N1A N 0.22644(15) 0.1725(12) 0.0426(7) 0.063(3) Uani 1 1 d . . .
H1A1 H 0.2225 0.0579 0.0100 0.094 Uiso 1 1 calc R . .
H1A2 H 0.2447 0.1969 0.0425 0.094 Uiso 1 1 calc R . .
H1A3 H 0.2173 0.2814 0.0181 0.094 Uiso 1 1 calc R . .
O1A O 0.08377(15) 0.1527(11) 0.3716(6) 0.080(3) Uani 1 1 d . . .
O2A O 0.20356(15) 0.8306(14) 0.4486(7) 0.101(3) Uani 1 1 d . . .
O3A O 0.21855(15) 0.5056(13) 0.4348(6) 0.081(3) Uani 1 1 d . . .
C1B C 0.0613(2) 0.8512(17) 0.8120(9) 0.057(3) Uani 1 1 d . . .
C2B C 0.0687(2) 0.7033(18) 0.7368(9) 0.067(4) Uani 1 1 d . . .
H2B1 H 0.0523 0.6227 0.7182 0.081 Uiso 1 1 calc R . .
H2B2 H 0.0827 0.6060 0.7602 0.081 Uiso 1 1 calc R . .
C3B C 0.0797(2) 0.817(2) 0.6527(10) 0.088(4) Uani 1 1 d . . .
H3B1 H 0.0964 0.8954 0.6703 0.105 Uiso 1 1 calc R . .
H3B2 H 0.0846 0.7150 0.6068 0.105 Uiso 1 1 calc R . .
C4B C 0.0580(3) 0.963(2) 0.6136(10) 0.086(4) Uani 1 1 d . . .
H4B1 H 0.0419 0.8834 0.5920 0.103 Uiso 1 1 calc R . .
H4B2 H 0.0653 1.0378 0.5621 0.103 Uiso 1 1 calc R . .
C5B C 0.0494(2) 1.1217(15) 0.6881(9) 0.072(4) Uani 1 1 d . . .
H5B1 H 0.0652 1.2100 0.7050 0.086 Uiso 1 1 calc R . .
H5B2 H 0.0346 1.2110 0.6631 0.086 Uiso 1 1 calc R . .
C6B C 0.03928(18) 1.0109(17) 0.7739(9) 0.074(4) Uani 1 1 d . . .
H6B1 H 0.0220 0.9381 0.7590 0.089 Uiso 1 1 calc R . .
H6B2 H 0.0357 1.1144 0.8206 0.089 Uiso 1 1 calc R . .
C7B C 0.0498(2) 0.7343(19) 0.8981(9) 0.077(4) Uani 1 1 d . . .
H7B H 0.0643 0.6357 0.9189 0.092 Uiso 1 1 calc R . .
C8B C 0.0435(2) 0.868(2) 0.9788(10) 0.116(6) Uani 1 1 d . . .
H8B1 H 0.0599 0.9454 0.9977 0.174 Uiso 1 1 calc R . .
H8B2 H 0.0380 0.7801 1.0282 0.174 Uiso 1 1 calc R . .
H8B3 H 0.0287 0.9633 0.9624 0.174 Uiso 1 1 calc R . .
C9B C 0.0238(2) 0.6000(17) 0.8698(9) 0.084(4) Uani 1 1 d . . .
H9B1 H 0.0292 0.4902 0.8293 0.126 Uiso 1 1 calc R . .
H9B2 H 0.0101 0.6872 0.8393 0.126 Uiso 1 1 calc R . .
H9B3 H 0.0162 0.5397 0.9234 0.126 Uiso 1 1 calc R . .
C10B C 0.0874(2) 0.9810(17) 0.8537(8) 0.069(4) Uani 1 1 d . . .
C11B C 0.11495(19) 0.8841(16) 0.8683(8) 0.060(3) Uani 1 1 d . . .
C12B C 0.1371(2) 1.0058(18) 0.8546(8) 0.074(4) Uani 1 1 d . . .
H12B H 0.1336 1.1391 0.8310 0.088 Uiso 1 1 calc R . .
C13B C 0.1660(2) 0.9493(18) 0.8729(9) 0.074(4) Uani 1 1 d . . .
H13B H 0.1804 1.0435 0.8638 0.089 Uiso 1 1 calc R . .
C14B C 0.1710(2) 0.7529(19) 0.9040(8) 0.057(3) Uani 1 1 d . . .
C15B C 0.1485(2) 0.6255(14) 0.9145(8) 0.062(3) Uani 1 1 d . . .
H15B H 0.1520 0.4907 0.9363 0.074 Uiso 1 1 calc R . .
C16B C 0.1211(2) 0.6798(15) 0.8954(9) 0.068(4) Uani 1 1 d . . .
H16B H 0.1069 0.5814 0.9005 0.082 Uiso 1 1 calc R . .
C17B C 0.2009(2) 0.676(2) 0.9269(8) 0.069(4) Uani 1 1 d . . .
C18B C 0.1861(3) 0.231(2) 0.6413(10) 0.082(4) Uani 1 1 d . . .
C19B C 0.1759(3) 0.425(2) 0.6705(9) 0.087(4) Uani 1 1 d . . .
H19B H 0.1890 0.5188 0.6954 0.104 Uiso 1 1 calc R . .
C20B C 0.1487(3) 0.491(3) 0.6663(10) 0.100(5) Uani 1 1 d . . .
H20B H 0.1434 0.6230 0.6864 0.120 Uiso 1 1 calc R . .
C21B C 0.12987(19) 0.349(2) 0.6302(10) 0.090(5) Uani 1 1 d . . .
H21B H 0.1109 0.3782 0.6285 0.109 Uiso 1 1 calc R . .
C22B C 0.1400(3) 0.152(2) 0.5949(9) 0.091(5) Uani 1 1 d . . .
H22B H 0.1272 0.0601 0.5675 0.109 Uiso 1 1 calc R . .
C23B C 0.1665(3) 0.096(2) 0.5994(11) 0.111(6) Uani 1 1 d . . .
H23B H 0.1721 -0.0317 0.5752 0.133 Uiso 1 1 calc R . .
C24B C 0.2161(2) 0.174(2) 0.6467(10) 0.090(5) Uani 1 1 d D . .
H24B H 0.2184 0.0398 0.6789 0.108 Uiso 1 1 calc R . .
C25B C 0.23533(16) 0.3416(16) 0.6942(7) 0.137(4) Uani 1 1 d D . .
H25D H 0.2544 0.2995 0.6903 0.206 Uiso 1 1 calc R . .
H25E H 0.2308 0.3544 0.7573 0.206 Uiso 1 1 calc R . .
H25F H 0.2326 0.4743 0.6642 0.206 Uiso 1 1 calc R . .
O1B O 0.08409(14) 1.1687(10) 0.8684(7) 0.086(3) Uani 1 1 d . . .
O2B O 0.20392(17) 0.4853(16) 0.9313(7) 0.095(3) Uani 1 1 d . . .
O3B O 0.21943(15) 0.8144(14) 0.9388(6) 0.086(3) Uani 1 1 d . . .
N1B N 0.22670(17) 0.1525(14) 0.5498(8) 0.086(3) Uani 1 1 d . . .
H1B1 H 0.2185 0.0435 0.5221 0.129 Uiso 1 1 calc R . .
H1B2 H 0.2450 0.1328 0.5527 0.129 Uiso 1 1 calc R . .
H1B3 H 0.2228 0.2687 0.5183 0.129 Uiso 1 1 calc R . .

loop_
_atom_site_aniso_label
_atom_site_aniso_U_11
_atom_site_aniso_U_22
_atom_site_aniso_U_33
_atom_site_aniso_U_23
_atom_site_aniso_U_13
_atom_site_aniso_U_12
C1A 0.050(6) 0.054(7) 0.066(9) 0.027(6) -0.012(6) 0.000(5)
C2A 0.070(7) 0.060(8) 0.069(10) 0.024(6) -0.001(7) 0.000(6)
C3A 0.082(8) 0.062(8) 0.048(8) 0.003(6) -0.011(7) -0.013(6)
C4A 0.109(11) 0.076(10) 0.085(12) -0.022(8) -0.019(9) -0.006(9)
C5A 0.119(11) 0.092(10) 0.060(11) 0.007(8) -0.001(8) -0.040(8)
C6A 0.091(8) 0.054(7) 0.058(9) 0.037(6) -0.022(7) -0.017(6)
C7A 0.060(7) 0.062(7) 0.076(9) -0.037(6) 0.008(6) 0.019(5)
C8A 0.122(10) 0.091(9) 0.100(11) 0.066(8) -0.018(9) 0.012(8)
C9A 0.091(9) 0.108(10) 0.108(13) 0.043(8) 0.019(8) 0.048(8)
C10A 0.043(6) 0.063(7) 0.062(9) 0.023(6) 0.002(5) 0.000(5)
C11A 0.067(7) 0.057(7) 0.036(8) -0.003(6) -0.003(6) -0.013(6)
C12A 0.056(7) 0.076(9) 0.055(9) -0.004(7) -0.007(6) 0.010(7)
C13A 0.060(7) 0.094(8) 0.073(10) 0.019(7) 0.006(7) 0.020(6)
C14A 0.055(7) 0.055(7) 0.071(9) -0.008(6) -0.003(6) -0.008(6)
C15A 0.058(7) 0.068(8) 0.052(8) -0.018(6) 0.008(6) -0.001(6)
C16A 0.049(6) 0.053(6) 0.076(9) 0.000(6) -0.006(6) 0.023(5)
C17A 0.057(7) 0.048(7) 0.127(12) 0.025(7) 0.023(6) 0.024(6)
C18A 0.054(7) 0.112(11) 0.018(7) 0.002(6) 0.007(5) -0.011(7)
C19A 0.097(10) 0.100(11) 0.107(14) 0.033(10) 0.012(9) -0.011(9)
C20A 0.135(14) 0.085(9) 0.135(16) 0.028(9) 0.037(11) -0.041(9)
C21A 0.142(13) 0.132(14) 0.081(13) -0.050(11) 0.017(10) -0.060(12)
C22A 0.057(8) 0.114(12) 0.121(14) -0.029(10) 0.006(7) -0.014(8)
C23A 0.081(9) 0.064(8) 0.084(11) 0.008(7) 0.009(8) -0.009(6)
C24A 0.088(8) 0.100(10) 0.029(8) 0.000(7) 0.008(6) -0.010(7)
C25A 0.087(6) 0.176(10) 0.126(10) -0.077(8) 0.036(6) -0.039(7)
N1A 0.045(5) 0.060(6) 0.084(8) -0.020(5) 0.002(5) -0.006(4)
O1A 0.079(6) 0.068(6) 0.092(7) 0.024(5) 0.004(5) 0.004(5)
O2A 0.059(5) 0.070(6) 0.173(10) -0.028(6) -0.017(5) -0.008(4)
O3A 0.061(5) 0.074(6) 0.109(8) 0.004(5) 0.004(5) -0.006(4)
C1B 0.059(7) 0.058(7) 0.053(9) 0.023(6) -0.005(6) -0.008(6)
C2B 0.050(6) 0.068(8) 0.083(11) 0.011(7) -0.012(6) 0.000(6)
C3B 0.090(10) 0.092(10) 0.083(11) -0.003(8) 0.021(8) -0.005(8)
C4B 0.099(10) 0.084(10) 0.075(11) 0.007(8) -0.003(9) 0.013(9)
C5B 0.064(7) 0.048(6) 0.102(12) 0.012(7) -0.017(7) -0.015(5)
C6B 0.030(5) 0.073(8) 0.118(11) 0.028(7) -0.010(6) -0.012(5)
C7B 0.050(7) 0.107(9) 0.072(10) -0.047(7) -0.018(6) 0.014(6)
C8B 0.112(11) 0.135(13) 0.103(13) 0.047(10) 0.036(9) -0.024(10)
C9B 0.071(8) 0.088(9) 0.091(11) 0.026(7) -0.005(7) -0.005(7)
C10B 0.062(8) 0.049(7) 0.093(10) 0.034(7) -0.020(7) -0.008(5)
C11B 0.035(6) 0.045(7) 0.098(10) -0.012(6) -0.013(6) -0.010(5)
C12B 0.087(9) 0.058(7) 0.073(9) 0.007(6) -0.024(7) 0.017(6)
C13B 0.045(6) 0.060(8) 0.115(12) -0.015(7) -0.015(7) -0.010(6)
C14B 0.043(7) 0.072(8) 0.056(9) -0.004(7) 0.004(6) 0.001(6)
C15B 0.061(7) 0.036(5) 0.086(9) 0.032(5) -0.030(6) -0.002(5)
C16B 0.056(7) 0.036(7) 0.111(12) 0.003(7) -0.008(7) -0.001(6)
C17B 0.061(8) 0.097(10) 0.047(8) 0.022(7) -0.013(6) 0.030(7)
C18B 0.072(9) 0.064(8) 0.110(12) 0.011(7) 0.006(8) 0.003(6)
C19B 0.092(10) 0.095(10) 0.075(11) -0.002(8) 0.005(8) -0.013(8)
C20B 0.074(9) 0.118(10) 0.110(12) 0.017(9) 0.019(8) 0.037(8)
C21B 0.031(5) 0.139(12) 0.102(11) -0.009(9) 0.022(6) -0.004(7)
C22B 0.076(9) 0.135(13) 0.063(10) -0.015(9) 0.008(7) -0.006(9)
C23B 0.053(8) 0.144(13) 0.135(15) -0.031(11) -0.009(9) -0.010(8)
C24B 0.051(7) 0.113(11) 0.105(13) -0.016(9) -0.018(7) 0.007(7)
C25B 0.085(6) 0.200(10) 0.125(11) -0.087(9) -0.017(6) -0.003(7)
O1B 0.048(5) 0.052(5) 0.158(9) -0.004(5) -0.020(5) 0.003(4)
O2B 0.077(6) 0.091(6) 0.115(8) 0.022(6) -0.014(5) 0.009(5)
O3B 0.049(5) 0.091(6) 0.117(8) -0.029(6) -0.018(5) -0.002(5)
N1B 0.057(6) 0.075(7) 0.124(10) -0.037(7) -0.018(6) -0.004(5)

loop_
_geom_bond_atom_site_label_1
_geom_bond_atom_site_label_2
_geom_bond_distance
_geom_bond_site_symmetry_2
_geom_bond_publ_flag
C1A C10A 1.508(13) . ?
C1A C7A 1.537(14) . ?
C1A C6A 1.552(13) . ?
C1A C2A 1.572(13) . ?
C2A C3A 1.482(14) . ?
C2A H2A1 0.9700 . ?
C2A H2A2 0.9700 . ?
C3A C4A 1.576(14) . ?
C3A H3A1 0.9700 . ?
C3A H3A2 0.9700 . ?
C4A C5A 1.503(16) . ?
C4A H4A1 0.9700 . ?
C4A H4A2 0.9700 . ?
C5A C6A 1.479(16) . ?
C5A H5A1 0.9700 . ?
C5A H5A2 0.9700 . ?
C6A H6A1 0.9700 . ?
C6A H6A2 0.9700 . ?
C7A C9A 1.524(12) . ?
C7A C8A 1.592(15) . ?
C7A H7A 0.9800 . ?
C8A H8A1 0.9600 . ?
C8A H8A2 0.9600 . ?
C8A H8A3 0.9600 . ?
C9A H9A1 0.9600 . ?
C9A H9A2 0.9600 . ?
C9A H9A3 0.9600 . ?
C10A O1A 1.233(11) . ?
C10A C11A 1.555(13) . ?
C11A C12A 1.397(14) . ?
C11A C16A 1.407(13) . ?
C12A C13A 1.394(14) . ?
C12A H12A 0.9300 . ?
C13A C14A 1.411(14) . ?
C13A H13A 0.9300 . ?
C14A C15A 1.400(14) . ?
C14A C17A 1.501(14) . ?
C15A C16A 1.359(13) . ?
C15A H15A 0.9300 . ?
C16A H16A 0.9300 . ?
C17A O2A 1.268(13) . ?
C17A O3A 1.274(12) . ?
C18A C19A 1.342(16) . ?
C18A C23A 1.376(15) . ?
C18A C24A 1.580(14) . ?
C19A C20A 1.415(17) . ?
C19A H19A 0.9300 . ?
C20A C21A 1.39(2) . ?
C20A H20A 0.9300 . ?
C21A C22A 1.239(19) . ?
C21A H21A 0.9300 . ?
C22A C23A 1.475(15) . ?
C22A H22A 0.9300 . ?
C23A H23A 0.9300 . ?
C24A N1A 1.502(14) . ?
C24A C25A 1.558(12) . ?
C24A H24A 0.9800 . ?
C25A H25A 0.9600 . ?
C25A H25B 0.9600 . ?
C25A H25C 0.9600 . ?
N1A H1A1 0.8900 . ?
N1A H1A2 0.8900 . ?
N1A H1A3 0.8900 . ?
C1B C2B 1.502(15) . ?
C1B C6B 1.555(12) . ?
C1B C7B 1.582(16) . ?
C1B C10B 1.604(14) . ?
C2B C3B 1.541(15) . ?
C2B H2B1 0.9700 . ?
C2B H2B2 0.9700 . ?
C3B C4B 1.494(15) . ?
C3B H3B1 0.9700 . ?
C3B H3B2 0.9700 . ?
C4B C5B 1.557(15) . ?
C4B H4B1 0.9700 . ?
C4B H4B2 0.9700 . ?
C5B C6B 1.536(15) . ?
C5B H5B1 0.9700 . ?
C5B H5B2 0.9700 . ?
C6B H6B1 0.9700 . ?
C6B H6B2 0.9700 . ?
C7B C8B 1.496(16) . ?
C7B C9B 1.555(13) . ?
C7B H7B 0.9800 . ?
C8B H8B1 0.9600 . ?
C8B H8B2 0.9600 . ?
C8B H8B3 0.9600 . ?
C9B H9B1 0.9600 . ?
C9B H9B2 0.9600 . ?
C9B H9B3 0.9600 . ?
C10B O1B 1.228(12) . ?
C10B C11B 1.470(13) . ?
C11B C12B 1.340(13) . ?
C11B C16B 1.391(13) . ?
C12B C13B 1.450(14) . ?
C12B H12B 0.9300 . ?
C13B C14B 1.351(15) . ?
C13B H13B 0.9300 . ?
C14B C15B 1.364(13) . ?
C14B C17B 1.545(13) . ?
C15B C16B 1.383(13) . ?
C15B H15B 0.9300 . ?
C16B H16B 0.9300 . ?
C17B O2B 1.227(14) . ?
C17B O3B 1.260(14) . ?
C18B C23B 1.402(17) . ?
C18B C19B 1.403(17) . ?
C18B C24B 1.484(15) . ?
C19B C20B 1.373(16) . ?
C19B H19B 0.9300 . ?
C20B C21B 1.373(18) . ?
C20B H20B 0.9300 . ?
C21B C22B 1.451(16) . ?
C21B H21B 0.9300 . ?
C22B C23B 1.321(15) . ?
C22B H22B 0.9300 . ?
C23B H23B 0.9300 . ?
C24B N1B 1.532(17) . ?
C24B C25B 1.560(12) . ?
C24B H24B 0.9800 . ?
C25B H25D 0.9600 . ?
C25B H25E 0.9600 . ?
C25B H25F 0.9600 . ?
N1B H1B1 0.8900 . ?
N1B H1B2 0.8900 . ?
N1B H1B3 0.8900 . ?

loop_
_cod_related_entry_id
_cod_related_entry_database
_cod_related_entry_code
1 ChemSpider 30659589
